data_7239288
loop_
_publ_author_name
'Manna, Susanta Kumar'
'Mondal, Suresh Kumar'
'Ahmed, Atiur'
'Mandal, Arabinda'
'Jana, Atanu'
'Ikbal, Mohammed'
'Samanta, Shubhankar'
'Ray, Jayanta K.'

_publ_section_title
;
 One-pot synthesis of highly fluorescent polycyclic benzimidazole
 derivatives
;
_journal_issue 5
_journal_name_full 'RSC Adv.'
_journal_page_first 2474
_journal_paper_doi 10.1039/C3RA44521F
_journal_volume 4
_journal_year 2014
_chemical_formula_sum 'C24 H24 N2 O3'
_chemical_formula_weight 388.46
_space_group_IT_number 52
_space_group_name_Hall '-P 2a 2bc'
_space_group_name_H-M_alt 'P n n a'
_symmetry_cell_setting orthorhombic
_symmetry_space_group_name_H-M 'P n n a'
_atom_sites_solution_hydrogens geom
_atom_sites_solution_primary direct
_atom_sites_solution_secondary difmap
_audit_creation_method SHELXL-97
_cell_angle_alpha 90.00
_cell_angle_beta 90.00
_cell_angle_gamma 90.00
_cell_formula_units_Z 8
_cell_length_a 14.6107(4)
_cell_length_b 24.5125(7)
_cell_length_c 11.3190(3)
_cell_measurement_temperature 296(2)
_cell_volume 4053.84(19)
_computing_structure_refinement 'SHELXL-97 (Sheldrick, 2008)'
_computing_structure_solution 'SHELXS-97 (Sheldrick, 2008)'
_diffrn_ambient_temperature 296(2)
_diffrn_measured_fraction_theta_full 0.997
_diffrn_measured_fraction_theta_max 0.997
_diffrn_radiation_monochromator graphite
_diffrn_radiation_source 'fine-focus sealed tube'
_diffrn_radiation_type MoK\a
_diffrn_radiation_wavelength 0.71073
_diffrn_reflns_av_R_equivalents 0.0415
_diffrn_reflns_av_sigmaI/netI 0.0199
_diffrn_reflns_limit_h_max 17
_diffrn_reflns_limit_h_min -18
_diffrn_reflns_limit_k_max 31
_diffrn_reflns_limit_k_min -30
_diffrn_reflns_limit_l_max 14
_diffrn_reflns_limit_l_min -14
_diffrn_reflns_number 56573
_diffrn_reflns_theta_full 27.22
_diffrn_reflns_theta_max 27.22
_diffrn_reflns_theta_min 1.66
_exptl_absorpt_coefficient_mu 0.127
_exptl_crystal_density_diffrn 1.620
_exptl_crystal_density_method 'not measured'
_exptl_crystal_F_000 2048
_exptl_crystal_size_max 0.2
_exptl_crystal_size_mid 0.1
_exptl_crystal_size_min 0.1
_refine_diff_density_max 0.425
_refine_diff_density_min -0.267
_refine_diff_density_rms 0.065
_refine_ls_extinction_method none
_refine_ls_goodness_of_fit_ref 1.265
_refine_ls_hydrogen_treatment mixed
_refine_ls_matrix_type full
_refine_ls_number_parameters 271
_refine_ls_number_reflns 4522
_refine_ls_number_restraints 0
_refine_ls_restrained_S_all 1.265
_refine_ls_R_factor_all 0.0805
_refine_ls_R_factor_gt 0.0495
_refine_ls_shift/su_max 0.000
_refine_ls_shift/su_mean 0.000
_refine_ls_structure_factor_coef Fsqd
_refine_ls_weighting_details 'calc w=1/[\s^2^(Fo^2^)+(0.1000P)^2^+0.0000P] where P=(Fo^2^+2Fc^2^)/3'
_refine_ls_weighting_scheme calc
_refine_ls_wR_factor_gt 0.1576
_refine_ls_wR_factor_ref 0.1829
_reflns_number_gt 3157
_reflns_number_total 4522
_reflns_threshold_expression >2sigma(I)
_cod_data_source_file c3ra44521f.txt
_cod_data_source_block h
_cod_depositor_comments
;
The following automatic conversions were performed:

data item '_symmetry_cell_setting' value 'Orthorhombic' was changed
to 'orthorhombic' in accordance with the
/home/saulius/struct/COD-crude-data/automatic-downloads/DataCite-retrospective/RSC/depositions/lib/dictionaries/cif_core.dic
dictionary named 'cif_core.dic' version 2.4.2 last updated on
2011-04-26.

Automatic conversion script
Id: cif_fix_values 6909 2019-04-08 15:41:33Z antanas 
;
_cod_original_sg_symbol_H-M Pnna
_cod_database_code 7239288

loop_
_symmetry_equiv_pos_as_xyz
'x, y, z'
'-x+1/2, -y, z'
'-x+1/2, y+1/2, -z+1/2'
'x, -y+1/2, -z+1/2'
'-x, -y, -z'
'x-1/2, y, -z'
'x-1/2, -y-1/2, z-1/2'
'-x, y-1/2, z-1/2'

loop_
_atom_site_label
_atom_site_type_symbol
_atom_site_fract_x
_atom_site_fract_y
_atom_site_fract_z
_atom_site_U_iso_or_equiv
_atom_site_adp_type
_atom_site_occupancy
_atom_site_symmetry_multiplicity
_atom_site_calc_flag
_atom_site_refinement_flags
N2 N 1.04947(9) 0.52854(5) 0.68085(13) 0.0379(4) Uani 1 1 d .
N1 N 0.90062(10) 0.52246(6) 0.63693(13) 0.0442(4) Uani 1 1 d .
C17 C 1.05150(12) 0.64136(7) 0.63408(14) 0.0385(4) Uani 1 1 d .
C15 C 0.97131(13) 0.72886(7) 0.59688(15) 0.0434(4) Uani 1 1 d .
C16 C 1.05401(13) 0.70030(7) 0.60718(15) 0.0420(4) Uani 1 1 d .
C5 C 1.02747(12) 0.47366(7) 0.69039(14) 0.0387(4) Uani 1 1 d .
C12 C 0.97200(12) 0.61358(7) 0.62843(14) 0.0379(4) Uani 1 1 d .
C10 C 0.97120(11) 0.55535(7) 0.64814(14) 0.0371(4) Uani 1 1 d .
C4 C 0.93418(13) 0.47092(7) 0.66373(15) 0.0419(4) Uani 1 1 d .
C7 C 1.03344(15) 0.37791(8) 0.72303(15) 0.0497(5) Uani 1 1 d .
C21 C 0.97360(15) 0.78495(8) 0.57263(16) 0.0521(5) Uani 1 1 d .
C14 C 0.88160(13) 0.70061(7) 0.62013(19) 0.0505(5) Uani 1 1 d .
H14A H 0.8342 0.7180 0.5734 0.061 Uiso 1 1 calc R
H14B H 0.8657 0.7051 0.7028 0.061 Uiso 1 1 calc R
C13 C 0.88386(13) 0.64024(8) 0.59098(18) 0.0488(5) Uani 1 1 d .
H13A H 0.8331 0.6222 0.6302 0.059 Uiso 1 1 calc R
H13B H 0.8760 0.6356 0.5065 0.059 Uiso 1 1 calc R
C18 C 1.13599(15) 0.72841(8) 0.59150(17) 0.0540(5) Uani 1 1 d .
H18 H 1.1911 0.7097 0.5984 0.065 Uiso 1 1 calc R
C20 C 1.05631(17) 0.81170(8) 0.55567(19) 0.0623(6) Uani 1 1 d .
H20 H 1.0571 0.8487 0.5374 0.075 Uiso 1 1 calc R
C2 C 0.93847(15) 0.37463(8) 0.69942(16) 0.0516(5) Uani 1 1 d .
C6 C 1.07792(14) 0.42781(7) 0.71986(16) 0.0461(5) Uani 1 1 d .
H6 H 1.1400 0.4304 0.7371 0.055 Uiso 1 1 calc R
C19 C 1.13681(17) 0.78332(9) 0.56599(19) 0.0633(6) Uani 1 1 d .
H19 H 1.1923 0.8013 0.5557 0.076 Uiso 1 1 calc R
C3 C 0.88950(15) 0.42087(7) 0.66928(17) 0.0502(5) Uani 1 1 d .
H3 H 0.8273 0.4185 0.6529 0.060 Uiso 1 1 calc R
C1 C 0.8900(2) 0.32030(9) 0.7084(2) 0.0738(7) Uani 1 1 d .
H1A H 0.8271 0.3246 0.6857 0.111 Uiso 1 1 calc R
H1B H 0.8931 0.3073 0.7884 0.111 Uiso 1 1 calc R
H1C H 0.9191 0.2944 0.6569 0.111 Uiso 1 1 calc R
C8 C 1.08775(18) 0.32718(8) 0.7510(2) 0.0684(6) Uani 1 1 d .
H8A H 1.1487 0.3372 0.7741 0.103 Uiso 1 1 calc R
H8B H 1.0904 0.3043 0.6823 0.103 Uiso 1 1 calc R
H8C H 1.0587 0.3078 0.8144 0.103 Uiso 1 1 calc R
C22 C 0.88657(19) 0.86798(9) 0.5575(2) 0.0789(8) Uani 1 1 d .
H22A H 0.9188 0.8837 0.6231 0.118 Uiso 1 1 calc R
H22B H 0.8240 0.8800 0.5586 0.118 Uiso 1 1 calc R
H22C H 0.9149 0.8793 0.4851 0.118 Uiso 1 1 calc R
O1 O 0.88953(11) 0.80983(5) 0.56617(15) 0.0676(5) Uani 1 1 d .
C23 C 1.14052(12) 0.61194(7) 0.65435(17) 0.0446(4) Uani 1 1 d .
H23A H 1.1789 0.6348 0.7038 0.054 Uiso 1 1 calc R
H23B H 1.1712 0.6081 0.5788 0.054 Uiso 1 1 calc R
C24 C 1.15252(12) 0.55781(7) 0.84328(16) 0.0415(4) Uani 1 1 d .
O2 O 1.08853(9) 0.53671(6) 0.91008(11) 0.0545(4) Uani 1 1 d .
O3 O 1.22154(11) 0.57738(7) 0.88183(13) 0.0780(6) Uani 1 1 d .
C25 C 1.13450(11) 0.55538(7) 0.71166(14) 0.0377(4) Uani 1 1 d .
H25 H 1.1838 0.5334 0.6772 0.045 Uiso 1 1 calc R
C26 C 1.10802(18) 0.53400(11) 1.03607(18) 0.0731(7) Uani 1 1 d .
H26A H 1.1584 0.5097 1.0495 0.110 Uiso 1 1 calc R
H26B H 1.0550 0.5208 1.0773 0.110 Uiso 1 1 calc R
H26C H 1.1235 0.5697 1.0645 0.110 Uiso 1 1 calc R
O4 O 0.7500 0.5000 0.48483(15) 0.0556(5) Uani 1 2 d S

loop_
_atom_site_aniso_label
_atom_site_aniso_U_11
_atom_site_aniso_U_22
_atom_site_aniso_U_33
_atom_site_aniso_U_23
_atom_site_aniso_U_13
_atom_site_aniso_U_12
N2 0.0389(8) 0.0318(7) 0.0431(8) -0.0032(6) -0.0044(6) -0.0039(6)
N1 0.0432(9) 0.0383(8) 0.0511(9) 0.0038(6) -0.0119(7) -0.0080(6)
C17 0.0429(10) 0.0358(9) 0.0368(9) -0.0012(7) 0.0009(7) -0.0050(7)
C15 0.0559(12) 0.0362(9) 0.0382(9) 0.0043(7) -0.0063(8) -0.0055(8)
C16 0.0512(11) 0.0376(10) 0.0370(9) 0.0025(7) -0.0020(8) -0.0087(8)
C5 0.0483(11) 0.0319(9) 0.0358(8) -0.0032(7) -0.0032(7) -0.0045(7)
C12 0.0409(10) 0.0341(9) 0.0388(9) 0.0007(7) -0.0019(7) -0.0036(7)
C10 0.0385(10) 0.0358(9) 0.0369(9) -0.0020(7) -0.0042(7) -0.0021(7)
C4 0.0534(11) 0.0356(9) 0.0368(9) 0.0015(7) -0.0105(8) -0.0073(8)
C7 0.0745(14) 0.0354(10) 0.0391(10) -0.0008(7) -0.0046(9) 0.0021(9)
C21 0.0726(15) 0.0399(11) 0.0438(10) 0.0052(8) -0.0116(9) -0.0033(9)
C14 0.0501(12) 0.0397(10) 0.0618(12) 0.0048(9) -0.0068(9) 0.0003(8)
C13 0.0454(11) 0.0415(10) 0.0595(12) 0.0044(9) -0.0089(9) -0.0037(8)
C18 0.0563(13) 0.0485(11) 0.0573(12) 0.0068(9) -0.0017(10) -0.0144(9)
C20 0.0905(17) 0.0397(11) 0.0568(12) 0.0109(9) -0.0097(11) -0.0184(11)
C2 0.0760(15) 0.0378(10) 0.0409(9) 0.0014(7) -0.0124(9) -0.0140(9)
C6 0.0514(11) 0.0392(10) 0.0477(10) -0.0030(7) -0.0049(8) 0.0017(8)
C19 0.0720(15) 0.0524(13) 0.0656(14) 0.0105(10) -0.0054(11) -0.0255(11)
C3 0.0595(13) 0.0431(11) 0.0479(10) 0.0039(8) -0.0169(9) -0.0150(9)
C1 0.108(2) 0.0429(12) 0.0709(15) 0.0088(10) -0.0237(13) -0.0247(12)
C8 0.0971(18) 0.0384(11) 0.0697(14) 0.0024(10) -0.0001(13) 0.0118(11)
C22 0.115(2) 0.0399(12) 0.0818(17) 0.0055(11) -0.0298(15) 0.0074(12)
O1 0.0830(11) 0.0379(8) 0.0818(11) 0.0115(7) -0.0171(8) 0.0057(7)
C23 0.0393(10) 0.0446(10) 0.0500(10) 0.0033(8) 0.0027(8) -0.0076(7)
C24 0.0343(10) 0.0435(10) 0.0467(10) -0.0044(8) 0.0006(8) 0.0001(7)
O2 0.0493(8) 0.0732(10) 0.0409(7) 0.0002(6) 0.0020(6) -0.0167(7)
O3 0.0522(10) 0.1231(15) 0.0588(9) -0.0014(9) -0.0089(7) -0.0352(9)
C25 0.0318(9) 0.0374(9) 0.0440(9) -0.0044(7) 0.0009(7) -0.0010(7)
C26 0.0816(17) 0.0972(19) 0.0405(12) 0.0047(11) -0.0023(11) -0.0167(13)
O4 0.0440(10) 0.0837(14) 0.0391(9) 0.000 0.000 0.0084(10)

loop_
_atom_type_symbol
_atom_type_description
_atom_type_scat_dispersion_real
_atom_type_scat_dispersion_imag
_atom_type_scat_source
C C 0.0033 0.0016 'International Tables Vol C Tables 4.2.6.8 and 6.1.1.4'
H H 0.0000 0.0000 'International Tables Vol C Tables 4.2.6.8 and 6.1.1.4'
N N 0.0061 0.0033 'International Tables Vol C Tables 4.2.6.8 and 6.1.1.4'
O O 0.0106 0.0060 'International Tables Vol C Tables 4.2.6.8 and 6.1.1.4'

loop_
_geom_angle_atom_site_label_1
_geom_angle_atom_site_label_2
_geom_angle_atom_site_label_3
_geom_angle
C10 N2 C5 107.01(14)
C10 N2 C25 124.29(13)
C5 N2 C25 128.35(14)
C10 N1 C4 105.06(15)
C12 C17 C16 120.38(16)
C12 C17 C23 120.66(16)
C16 C17 C23 118.61(15)
C16 C15 C21 119.05(17)
C16 C15 C14 120.42(16)
C21 C15 C14 120.39(17)
C18 C16 C15 118.92(17)
C18 C16 C17 122.10(17)
C15 C16 C17 118.98(16)
C6 C5 N2 133.03(16)
C6 C5 C4 122.15(16)
N2 C5 C4 104.82(14)
C17 C12 C10 119.92(15)
C17 C12 C13 122.09(16)
C10 C12 C13 117.75(14)
N1 C10 N2 112.75(15)
N1 C10 C12 126.66(15)
N2 C10 C12 120.58(14)
N1 C4 C3 130.29(18)
N1 C4 C5 110.35(15)
C3 C4 C5 119.35(17)
C6 C7 C2 120.34(18)
C6 C7 C8 119.1(2)
C2 C7 C8 120.56(18)
O1 C21 C20 124.16(18)
O1 C21 C15 115.12(17)
C20 C21 C15 120.72(19)
C15 C14 C13 113.07(16)
C12 C13 C14 112.40(15)
C19 C18 C16 121.2(2)
C19 C20 C21 119.68(19)
C3 C2 C7 120.47(17)
C3 C2 C1 119.8(2)
C7 C2 C1 119.76(19)
C5 C6 C7 118.23(18)
C20 C19 C18 120.4(2)
C2 C3 C4 119.42(19)
C21 O1 C22 118.26(18)
C17 C23 C25 116.64(14)
O3 C24 O2 123.28(17)
O3 C24 C25 121.34(17)
O2 C24 C25 115.38(15)
C24 O2 C26 116.37(16)
N2 C25 C24 113.83(14)
N2 C25 C23 110.98(13)
C24 C25 C23 111.77(14)

loop_
_geom_bond_atom_site_label_1
_geom_bond_atom_site_label_2
_geom_bond_distance
N2 C10 1.370(2)
N2 C5 1.387(2)
N2 C25 1.448(2)
N1 C10 1.315(2)
N1 C4 1.389(2)
C17 C12 1.348(2)
C17 C16 1.477(2)
C17 C23 1.505(3)
C15 C16 1.401(3)
C15 C21 1.402(3)
C15 C14 1.506(3)
C16 C18 1.393(3)
C5 C6 1.385(2)
C5 C4 1.398(3)
C12 C10 1.445(2)
C12 C13 1.505(2)
C4 C3 1.391(2)
C7 C6 1.386(3)
C7 C2 1.415(3)
C7 C8 1.509(3)
C21 O1 1.373(3)
C21 C20 1.388(3)
C14 C13 1.516(3)
C18 C19 1.377(3)
C20 C19 1.372(3)
C2 C3 1.383(3)
C2 C1 1.512(3)
C22 O1 1.429(2)
C23 C25 1.533(2)
C24 O3 1.199(2)
C24 O2 1.309(2)
C24 C25 1.514(2)
O2 C26 1.456(2)
